data_1564247
loop_
_publ_author_name
'Xiao, Fuming'
'Liu, Xiaoqing'
'Lin, Kangkang'
'Zhou, Yunbing'
'Gao, Wenxia'
'Lei, Yunxiang'
'Liu, Miaochang'
'Huang, Xiaobo'
'Wu, Huayue'

_publ_section_title
;
 Pyranone--Arylbenzene Molecules Controlled by the Competition of Local
 Excited State and Twisted Intramolecular Charge-Transfer State:
 Dual-State Emission, Polymorphism, and Mechanofluorochromism
;
_journal_name_full 'The Journal of Physical Chemistry C'
_journal_paper_doi 10.1021/acs.jpcc.1c04340
_journal_year 2021
_chemical_formula_sum 'C47 H32 O2'
_chemical_formula_weight 628.72
_space_group_crystal_system orthorhombic
_space_group_IT_number 61
_space_group_name_Hall '-P 2ac 2ab'
_space_group_name_H-M_alt 'P b c a'
_atom_sites_solution_hydrogens geom
_audit_creation_method SHELXL-2013
_cell_angle_alpha 90
_cell_angle_beta 90
_cell_angle_gamma 90
_cell_formula_units_Z 8
_cell_length_a 9.667(2)
_cell_length_b 15.857(5)
_cell_length_c 42.991(8)
_cell_measurement_reflns_used 3820
_cell_measurement_temperature 293(2)
_cell_measurement_theta_max 49.641
_cell_measurement_theta_min 5.023
_cell_volume 6590(3)
_computing_cell_refinement 'Bruker SAINT'
_computing_data_collection 'Bruker APEX2'
_computing_data_reduction 'Bruker SAINT'
_computing_molecular_graphics 'Bruker SHELXTL'
_computing_publication_material 'Bruker SHELXTL'
_computing_structure_refinement 'SHELXL-2013 (Sheldrick, 2013)'
_computing_structure_solution 'SHELXS-97 (Sheldrick 2008)'
_diffrn_ambient_temperature 293(2)
_diffrn_measured_fraction_theta_full 0.999
_diffrn_measured_fraction_theta_max 0.999
_diffrn_measurement_device_type 'Bruker APEX-II CCD'
_diffrn_measurement_method '\f and \w scans'
_diffrn_radiation_type MoK\a
_diffrn_radiation_wavelength 0.71073
_diffrn_reflns_av_R_equivalents 0.1288
_diffrn_reflns_av_unetI/netI 0.0770
_diffrn_reflns_Laue_measured_fraction_full 0.999
_diffrn_reflns_Laue_measured_fraction_max 0.999
_diffrn_reflns_limit_h_max 11
_diffrn_reflns_limit_h_min -11
_diffrn_reflns_limit_k_max 19
_diffrn_reflns_limit_k_min -17
_diffrn_reflns_limit_l_max 52
_diffrn_reflns_limit_l_min -51
_diffrn_reflns_number 53823
_diffrn_reflns_point_group_measured_fraction_full 0.999
_diffrn_reflns_point_group_measured_fraction_max 0.999
_diffrn_reflns_theta_full 25.242
_diffrn_reflns_theta_max 25.494
_diffrn_reflns_theta_min 2.569
_exptl_absorpt_coefficient_mu 0.076
_exptl_absorpt_correction_T_max 0.7456
_exptl_absorpt_correction_T_min 0.5997
_exptl_absorpt_correction_type multi-scan
_exptl_absorpt_process_details sadabs
_exptl_crystal_colour colorless
_exptl_crystal_density_diffrn 1.267
_exptl_crystal_description prismatic
_exptl_crystal_F_000 2640
_exptl_crystal_size_max 0.130
_exptl_crystal_size_mid 0.100
_exptl_crystal_size_min 0.050
_refine_diff_density_max 0.217
_refine_diff_density_min -0.156
_refine_diff_density_rms 0.039
_refine_ls_extinction_coef 0.0037(4)
_refine_ls_extinction_expression Fc^*^=kFc[1+0.001xFc^2^\l^3^/sin(2\q)]^-1/4^
_refine_ls_extinction_method SHELXL
_refine_ls_goodness_of_fit_ref 1.018
_refine_ls_hydrogen_treatment constr
_refine_ls_matrix_type full
_refine_ls_number_parameters 445
_refine_ls_number_reflns 6131
_refine_ls_number_restraints 3
_refine_ls_restrained_S_all 1.018
_refine_ls_R_factor_all 0.1715
_refine_ls_R_factor_gt 0.0604
_refine_ls_shift/su_max 0.000
_refine_ls_shift/su_mean 0.000
_refine_ls_structure_factor_coef Fsqd
_refine_ls_weighting_details 'w=1/[\s^2^(Fo^2^)+(0.0705P)^2^+1.5497P] where P=(Fo^2^+2Fc^2^)/3'
_refine_ls_weighting_scheme calc
_refine_ls_wR_factor_gt 0.1323
_refine_ls_wR_factor_ref 0.1909
_reflns_Friedel_coverage 0.000
_reflns_number_gt 2561
_reflns_number_total 6131
_reflns_threshold_expression 'I > 2\s(I)'
_cod_data_source_file jp1c04340_si_006.cif
_cod_data_source_block mo_dd19197_0m
_cod_database_code 1564247
_shelx_space_group_comment
; 
The symmetry employed for this shelxl refinement is uniquely defined 
by the following loop, which should always be used as a source of 
symmetry information in preference to the above space-group names. 
They are only intended as comments. 
;
_shelx_estimated_absorpt_t_min 0.990
_shelx_estimated_absorpt_t_max 0.996
_shelxl_version_number 2013-4

loop_
_space_group_symop_operation_xyz
'x, y, z'
'-x+1/2, -y, z+1/2'
'-x, y+1/2, -z+1/2'
'x+1/2, -y+1/2, -z'
'-x, -y, -z'
'x-1/2, y, -z-1/2'
'x, -y-1/2, z-1/2'
'-x-1/2, y-1/2, z'

loop_
_atom_site_label
_atom_site_type_symbol
_atom_site_fract_x
_atom_site_fract_y
_atom_site_fract_z
_atom_site_U_iso_or_equiv
_atom_site_adp_type
_atom_site_occupancy
_atom_site_site_symmetry_order
_atom_site_calc_flag
_atom_site_refinement_flags_posn
_atom_site_refinement_flags_adp
_atom_site_refinement_flags_occupancy
_atom_site_disorder_assembly
_atom_site_disorder_group
O1 O 0.3215(3) 0.4544(2) 0.45503(5) 0.0886(9) Uani 1 1 d . . . . .
O2 O 0.1879(2) 0.21438(16) 0.45943(5) 0.0704(7) Uani 1 1 d . . . . .
C1 C 0.1657(4) 0.2675(3) 0.48395(8) 0.0658(11) Uani 1 1 d . . . . .
C2 C 0.2043(3) 0.3490(3) 0.48332(7) 0.0594(10) Uani 1 1 d . . . . .
C3 C 0.2760(4) 0.3819(3) 0.45601(8) 0.0663(11) Uani 1 1 d . . . . .
C4 C 0.2906(3) 0.3230(3) 0.42972(7) 0.0598(10) Uani 1 1 d . . . . .
C5 C 0.2464(4) 0.2434(3) 0.43250(8) 0.0658(11) Uani 1 1 d . . . . .
C6 C 0.2509(4) 0.1754(3) 0.40876(8) 0.0867(13) Uani 1 1 d . . . . .
H6A H 0.2537 0.1215 0.4189 0.130 Uiso 1 1 calc R U . . .
H6B H 0.3321 0.1820 0.3961 0.130 Uiso 1 1 calc R U . . .
H6C H 0.1700 0.1786 0.3959 0.130 Uiso 1 1 calc R U . . .
C7 C 0.0969(4) 0.2194(3) 0.50940(8) 0.0893(14) Uani 1 1 d . . . . .
H7A H -0.0009 0.2170 0.5056 0.134 Uiso 1 1 calc R U . . .
H7B H 0.1136 0.2470 0.5289 0.134 Uiso 1 1 calc R U . . .
H7C H 0.1337 0.1632 0.5101 0.134 Uiso 1 1 calc R U . . .
C8 C 0.1780(4) 0.4047(2) 0.51039(7) 0.0597(10) Uani 1 1 d . . . . .
C9 C 0.0460(4) 0.4155(3) 0.52233(7) 0.0707(11) Uani 1 1 d . . . . .
H9 H -0.0288 0.3912 0.5121 0.085 Uiso 1 1 calc R U . . .
C10 C 0.0230(4) 0.4615(3) 0.54925(7) 0.0707(12) Uani 1 1 d . . . . .
H10 H -0.0667 0.4678 0.5567 0.085 Uiso 1 1 calc R U . . .
C11 C 0.1316(3) 0.4984(2) 0.56526(7) 0.0609(10) Uani 1 1 d . . . . .
C12 C 0.2631(4) 0.4915(2) 0.55235(8) 0.0675(11) Uani 1 1 d . . . . .
H12 H 0.3374 0.5177 0.5621 0.081 Uiso 1 1 calc R U . . .
C13 C 0.2853(4) 0.4463(2) 0.52521(8) 0.0660(10) Uani 1 1 d . . . . .
H13 H 0.3738 0.4439 0.5168 0.079 Uiso 1 1 calc R U . . .
C14 C 0.1109(3) 0.5422(3) 0.59545(7) 0.0608(10) Uani 1 1 d . . . . .
C15 C 0.0900(3) 0.4939(3) 0.62275(8) 0.0657(11) Uani 1 1 d . . . . .
C16 C 0.0846(4) 0.4049(3) 0.62278(9) 0.0795(13) Uani 1 1 d . . . . .
H16 H 0.0949 0.3761 0.6041 0.095 Uiso 1 1 calc R U . . .
C17 C 0.0650(5) 0.3604(3) 0.64920(10) 0.1022(16) Uani 1 1 d . . . . .
H17 H 0.0610 0.3019 0.6484 0.123 Uiso 1 1 calc R U . . .
C18 C 0.0506(5) 0.4018(5) 0.67788(11) 0.115(2) Uani 1 1 d . . . . .
H18 H 0.0383 0.3704 0.6960 0.138 Uiso 1 1 calc R U . . .
C19 C 0.0545(5) 0.4866(5) 0.67934(10) 0.0994(17) Uani 1 1 d . . . . .
H19 H 0.0436 0.5134 0.6984 0.119 Uiso 1 1 calc R U . . .
C20 C 0.0751(4) 0.5355(4) 0.65198(9) 0.0753(13) Uani 1 1 d . . . . .
C21 C 0.0822(4) 0.6219(4) 0.65293(10) 0.0869(15) Uani 1 1 d . . . . .
H21 H 0.0737 0.6487 0.6721 0.104 Uiso 1 1 calc R U . . .
C22 C 0.1018(4) 0.6715(4) 0.62639(11) 0.0778(12) Uani 1 1 d . . . . .
C23 C 0.1062(4) 0.7615(4) 0.62713(15) 0.1051(17) Uani 1 1 d . . . . .
H23 H 0.1001 0.7891 0.6462 0.126 Uiso 1 1 calc R U . . .
C24 C 0.1189(5) 0.8071(4) 0.60107(18) 0.1161(19) Uani 1 1 d . . . . .
H24 H 0.1217 0.8656 0.6022 0.139 Uiso 1 1 calc R U . . .
C25 C 0.1281(5) 0.7665(4) 0.57204(14) 0.1053(16) Uani 1 1 d . . . . .
H25 H 0.1350 0.7986 0.5540 0.126 Uiso 1 1 calc R U . . .
C26 C 0.1272(4) 0.6812(4) 0.56999(10) 0.0842(13) Uani 1 1 d . . . . .
H26 H 0.1351 0.6558 0.5506 0.101 Uiso 1 1 calc R U . . .
C27 C 0.1144(3) 0.6302(3) 0.59678(9) 0.0664(11) Uani 1 1 d . . . . .
C28 C 0.3474(3) 0.3568(2) 0.40014(7) 0.0577(10) Uani 1 1 d . . . . .
C29 C 0.4850(3) 0.3758(3) 0.39622(7) 0.0704(12) Uani 1 1 d . . . . .
H29 H 0.5473 0.3634 0.4121 0.084 Uiso 1 1 calc R U . . .
C30 C 0.5325(3) 0.4128(3) 0.36926(7) 0.0697(12) Uani 1 1 d . . . . .
H30 H 0.6258 0.4263 0.3675 0.084 Uiso 1 1 calc R U . . .
C31 C 0.4448(3) 0.4301(2) 0.34476(7) 0.0598(10) Uani 1 1 d . . . . .
C32 C 0.3087(4) 0.4085(3) 0.34818(7) 0.0750(12) Uani 1 1 d . . . . .
H32 H 0.2477 0.4179 0.3318 0.090 Uiso 1 1 calc R U . . .
C33 C 0.2596(3) 0.3730(3) 0.37535(7) 0.0770(13) Uani 1 1 d . . . . .
H33 H 0.1662 0.3598 0.3771 0.092 Uiso 1 1 calc R U . . .
C34 C 0.4977(4) 0.4746(3) 0.31632(7) 0.0618(11) Uani 1 1 d . . . . .
C35 C 0.4551(4) 0.5562(3) 0.31020(8) 0.0675(10) Uani 1 1 d . U . . .
C36 C 0.3575(4) 0.6011(3) 0.32900(9) 0.0847(12) Uani 1 1 d . U . . .
H36 H 0.3222 0.5748 0.3466 0.102 Uiso 1 1 calc R U . . .
C37 C 0.3145(5) 0.6805(4) 0.32220(12) 0.1086(16) Uani 1 1 d . U . . .
H37 H 0.2509 0.7073 0.3351 0.130 Uiso 1 1 calc R U . . .
C38 C 0.3655(7) 0.7222(4) 0.29587(15) 0.124(2) Uani 1 1 d . . . . .
H38 H 0.3365 0.7768 0.2914 0.148 Uiso 1 1 calc R U . . .
C39 C 0.4568(7) 0.6829(4) 0.27704(13) 0.1131(19) Uani 1 1 d . . . . .
H39 H 0.4890 0.7108 0.2594 0.136 Uiso 1 1 calc R U . . .
C40 C 0.5053(5) 0.5997(3) 0.28347(9) 0.0816(13) Uani 1 1 d . . . . .
C41 C 0.6012(5) 0.5603(4) 0.26461(9) 0.0907(15) Uani 1 1 d . . . . .
H41 H 0.6372 0.5896 0.2477 0.109 Uiso 1 1 calc R U . . .
C42 C 0.6456(4) 0.4785(4) 0.27006(8) 0.0801(13) Uani 1 1 d . . . . .
C43 C 0.7448(5) 0.4379(4) 0.25072(10) 0.1012(18) Uani 1 1 d . . . . .
H43 H 0.7821 0.4668 0.2339 0.121 Uiso 1 1 calc R U . . .
C44 C 0.7851(5) 0.3586(4) 0.25638(11) 0.1089(18) Uani 1 1 d . . . . .
H44 H 0.8538 0.3342 0.2442 0.131 Uiso 1 1 calc R U . . .
C45 C 0.7241(4) 0.3116(3) 0.28081(9) 0.0938(14) Uani 1 1 d . . . . .
H45 H 0.7479 0.2553 0.2837 0.113 Uiso 1 1 calc R U . . .
C46 C 0.6311(4) 0.3486(3) 0.30000(8) 0.0760(12) Uani 1 1 d . . . . .
H46 H 0.5933 0.3171 0.3161 0.091 Uiso 1 1 calc R U . . .
C47 C 0.5894(4) 0.4340(3) 0.29628(7) 0.0672(11) Uani 1 1 d . . . . .

loop_
_atom_site_aniso_label
_atom_site_aniso_U_11
_atom_site_aniso_U_22
_atom_site_aniso_U_33
_atom_site_aniso_U_23
_atom_site_aniso_U_13
_atom_site_aniso_U_12
O1 0.114(2) 0.090(2) 0.0623(16) 0.0084(16) 0.0215(14) -0.0234(19)
O2 0.0772(17) 0.077(2) 0.0575(15) 0.0109(14) 0.0025(13) -0.0084(14)
C1 0.063(2) 0.090(3) 0.044(2) 0.008(2) -0.0019(16) -0.007(2)
C2 0.057(2) 0.076(3) 0.0457(19) 0.010(2) 0.0008(16) -0.004(2)
C3 0.061(2) 0.084(3) 0.054(2) 0.017(2) 0.0035(17) -0.008(2)
C4 0.054(2) 0.083(3) 0.043(2) 0.006(2) 0.0009(15) 0.001(2)
C5 0.061(2) 0.085(3) 0.051(2) 0.011(2) 0.0013(17) 0.000(2)
C6 0.098(3) 0.092(4) 0.070(2) -0.008(2) 0.009(2) 0.010(3)
C7 0.105(3) 0.105(4) 0.058(2) 0.019(2) 0.008(2) -0.028(3)
C8 0.064(2) 0.072(3) 0.0429(19) 0.0129(19) 0.0018(17) -0.004(2)
C9 0.056(2) 0.110(4) 0.046(2) 0.007(2) -0.0034(17) -0.005(2)
C10 0.051(2) 0.109(4) 0.052(2) 0.010(2) 0.0026(17) 0.000(2)
C11 0.054(2) 0.078(3) 0.050(2) 0.0118(19) 0.0037(16) 0.001(2)
C12 0.058(2) 0.083(3) 0.062(2) -0.002(2) 0.0022(18) -0.008(2)
C13 0.060(2) 0.077(3) 0.061(2) 0.004(2) 0.0093(18) -0.007(2)
C14 0.049(2) 0.085(3) 0.049(2) 0.000(2) 0.0019(15) 0.001(2)
C15 0.047(2) 0.102(4) 0.049(2) 0.001(2) -0.0022(16) 0.007(2)
C16 0.081(3) 0.097(4) 0.061(2) 0.014(3) 0.001(2) 0.007(3)
C17 0.111(3) 0.123(5) 0.073(3) 0.036(3) 0.006(3) 0.011(3)
C18 0.110(4) 0.179(6) 0.058(3) 0.034(4) 0.004(3) 0.010(5)
C19 0.077(3) 0.171(6) 0.050(3) 0.003(3) -0.002(2) 0.006(4)
C20 0.051(2) 0.119(4) 0.055(3) -0.007(3) -0.0068(17) 0.009(3)
C21 0.051(2) 0.140(5) 0.070(3) -0.029(3) -0.004(2) 0.005(3)
C22 0.047(2) 0.095(4) 0.092(3) -0.016(3) -0.002(2) -0.001(2)
C23 0.065(3) 0.114(6) 0.136(5) -0.035(4) 0.001(3) -0.004(3)
C24 0.078(3) 0.087(5) 0.184(6) -0.015(5) 0.002(4) -0.011(3)
C25 0.083(3) 0.093(5) 0.140(5) 0.006(4) 0.006(3) -0.008(3)
C26 0.064(3) 0.095(4) 0.093(3) 0.006(3) 0.000(2) -0.004(3)
C27 0.043(2) 0.084(4) 0.073(3) -0.004(3) -0.0018(17) 0.001(2)
C28 0.0483(19) 0.080(3) 0.0443(18) 0.0065(18) 0.0008(15) -0.0019(19)
C29 0.050(2) 0.115(4) 0.046(2) 0.009(2) -0.0062(16) -0.009(2)
C30 0.0456(19) 0.112(4) 0.051(2) 0.011(2) -0.0017(16) -0.016(2)
C31 0.051(2) 0.085(3) 0.0426(18) 0.0032(19) -0.0031(15) -0.0095(19)
C32 0.054(2) 0.119(4) 0.051(2) 0.022(2) -0.0120(16) -0.017(2)
C33 0.0433(19) 0.126(4) 0.062(2) 0.025(2) -0.0016(17) -0.010(2)
C34 0.054(2) 0.091(3) 0.0396(18) 0.009(2) -0.0045(16) -0.016(2)
C35 0.080(3) 0.081(3) 0.0418(19) 0.0086(19) -0.0091(16) -0.024(2)
C36 0.099(3) 0.087(3) 0.068(2) 0.000(2) -0.0140(19) -0.004(2)
C37 0.136(4) 0.094(3) 0.096(3) 0.005(3) -0.024(3) 0.009(3)
C38 0.169(6) 0.087(5) 0.115(5) 0.010(4) -0.052(4) -0.002(4)
C39 0.148(5) 0.097(5) 0.095(4) 0.028(4) -0.041(4) -0.040(4)
C40 0.094(3) 0.086(4) 0.065(3) 0.009(3) -0.018(2) -0.027(3)
C41 0.100(4) 0.119(5) 0.054(2) 0.018(3) -0.011(2) -0.045(3)
C42 0.074(3) 0.121(4) 0.045(2) 0.004(3) 0.0007(19) -0.027(3)
C43 0.088(3) 0.165(6) 0.051(2) -0.003(3) 0.016(2) -0.033(4)
C44 0.096(4) 0.163(6) 0.068(3) -0.021(4) 0.019(3) -0.007(4)
C45 0.082(3) 0.128(4) 0.071(3) -0.016(3) 0.005(2) 0.004(3)
C46 0.074(3) 0.103(4) 0.051(2) 0.001(2) 0.0018(19) -0.006(3)
C47 0.059(2) 0.099(4) 0.043(2) 0.005(2) -0.0049(17) -0.022(2)

loop_
_atom_type_symbol
_atom_type_description
_atom_type_scat_dispersion_real
_atom_type_scat_dispersion_imag
_atom_type_scat_source
C C 0.0033 0.0016 'International Tables Vol C Tables 4.2.6.8 and 6.1.1.4'
H H 0.0000 0.0000 'International Tables Vol C Tables 4.2.6.8 and 6.1.1.4'
O O 0.0106 0.0060 'International Tables Vol C Tables 4.2.6.8 and 6.1.1.4'

loop_
_geom_angle_atom_site_label_1
_geom_angle_atom_site_label_2
_geom_angle_atom_site_label_3
_geom_angle
_geom_angle_site_symmetry_1
_geom_angle_site_symmetry_3
_geom_angle_publ_flag
C1 O2 C5 120.7(3) . . ?
C2 C1 O2 122.2(3) . . ?
C2 C1 C7 129.0(4) . . ?
O2 C1 C7 108.7(4) . . ?
C1 C2 C3 119.4(4) . . ?
C1 C2 C8 120.6(3) . . ?
C3 C2 C8 120.0(4) . . ?
O1 C3 C2 122.1(4) . . ?
O1 C3 C4 122.1(3) . . ?
C2 C3 C4 115.8(4) . . ?
C5 C4 C3 120.0(3) . . ?
C5 C4 C28 122.3(3) . . ?
C3 C4 C28 117.6(4) . . ?
C4 C5 O2 121.7(3) . . ?
C4 C5 C6 127.9(3) . . ?
O2 C5 C6 110.5(4) . . ?
C5 C6 H6A 109.5 . . ?
C5 C6 H6B 109.5 . . ?
H6A C6 H6B 109.5 . . ?
C5 C6 H6C 109.5 . . ?
H6A C6 H6C 109.5 . . ?
H6B C6 H6C 109.5 . . ?
C1 C7 H7A 109.5 . . ?
C1 C7 H7B 109.5 . . ?
H7A C7 H7B 109.5 . . ?
C1 C7 H7C 109.5 . . ?
H7A C7 H7C 109.5 . . ?
H7B C7 H7C 109.5 . . ?
C13 C8 C9 117.4(3) . . ?
C13 C8 C2 121.1(3) . . ?
C9 C8 C2 121.4(3) . . ?
C8 C9 C10 121.4(3) . . ?
C8 C9 H9 119.3 . . ?
C10 C9 H9 119.3 . . ?
C11 C10 C9 121.1(3) . . ?
C11 C10 H10 119.5 . . ?
C9 C10 H10 119.5 . . ?
C10 C11 C12 117.4(3) . . ?
C10 C11 C14 122.0(3) . . ?
C12 C11 C14 120.6(3) . . ?
C13 C12 C11 121.2(3) . . ?
C13 C12 H12 119.4 . . ?
C11 C12 H12 119.4 . . ?
C8 C13 C12 121.2(3) . . ?
C8 C13 H13 119.4 . . ?
C12 C13 H13 119.4 . . ?
C27 C14 C15 120.7(4) . . ?
C27 C14 C11 120.0(3) . . ?
C15 C14 C11 119.3(4) . . ?
C16 C15 C14 123.2(4) . . ?
C16 C15 C20 117.2(4) . . ?
C14 C15 C20 119.6(5) . . ?
C17 C16 C15 121.9(4) . . ?
C17 C16 H16 119.1 . . ?
C15 C16 H16 119.1 . . ?
C16 C17 C18 120.6(5) . . ?
C16 C17 H17 119.7 . . ?
C18 C17 H17 119.7 . . ?
C19 C18 C17 120.3(5) . . ?
C19 C18 H18 119.8 . . ?
C17 C18 H18 119.8 . . ?
C18 C19 C20 120.6(5) . . ?
C18 C19 H19 119.7 . . ?
C20 C19 H19 119.7 . . ?
C21 C20 C19 121.8(5) . . ?
C21 C20 C15 118.8(4) . . ?
C19 C20 C15 119.4(5) . . ?
C20 C21 C22 123.0(4) . . ?
C20 C21 H21 118.5 . . ?
C22 C21 H21 118.5 . . ?
C21 C22 C23 123.2(5) . . ?
C21 C22 C27 118.6(5) . . ?
C23 C22 C27 118.2(5) . . ?
C24 C23 C22 121.6(5) . . ?
C24 C23 H23 119.2 . . ?
C22 C23 H23 119.2 . . ?
C23 C24 C25 120.1(6) . . ?
C23 C24 H24 120.0 . . ?
C25 C24 H24 120.0 . . ?
C26 C25 C24 120.9(5) . . ?
C26 C25 H25 119.5 . . ?
C24 C25 H25 119.5 . . ?
C25 C26 C27 121.3(5) . . ?
C25 C26 H26 119.4 . . ?
C27 C26 H26 119.4 . . ?
C14 C27 C26 122.7(4) . . ?
C14 C27 C22 119.3(4) . . ?
C26 C27 C22 118.0(5) . . ?
C29 C28 C33 117.3(3) . . ?
C29 C28 C4 122.8(3) . . ?
C33 C28 C4 119.9(3) . . ?
C28 C29 C30 121.3(3) . . ?
C28 C29 H29 119.4 . . ?
C30 C29 H29 119.4 . . ?
C29 C30 C31 121.5(3) . . ?
C29 C30 H30 119.3 . . ?
C31 C30 H30 119.3 . . ?
C32 C31 C30 117.4(3) . . ?
C32 C31 C34 122.2(3) . . ?
C30 C31 C34 120.4(3) . . ?
C31 C32 C33 121.6(3) . . ?
C31 C32 H32 119.2 . . ?
C33 C32 H32 119.2 . . ?
C32 C33 C28 121.0(3) . . ?
C32 C33 H33 119.5 . . ?
C28 C33 H33 119.5 . . ?
C35 C34 C47 120.3(3) . . ?
C35 C34 C31 119.5(3) . . ?
C47 C34 C31 120.2(4) . . ?
C34 C35 C40 120.3(4) . . ?
C34 C35 C36 123.6(4) . . ?
C40 C35 C36 116.1(4) . . ?
C37 C36 C35 122.8(5) . . ?
C37 C36 H36 118.6 . . ?
C35 C36 H36 118.6 . . ?
C36 C37 C38 120.3(6) . . ?
C36 C37 H37 119.8 . . ?
C38 C37 H37 119.8 . . ?
C39 C38 C37 119.7(6) . . ?
C39 C38 H38 120.1 . . ?
C37 C38 H38 120.1 . . ?
C38 C39 C40 121.7(6) . . ?
C38 C39 H39 119.2 . . ?
C40 C39 H39 119.2 . . ?
C41 C40 C35 118.9(5) . . ?
C41 C40 C39 121.7(5) . . ?
C35 C40 C39 119.4(5) . . ?
C40 C41 C42 122.1(4) . . ?
C40 C41 H41 118.9 . . ?
C42 C41 H41 118.9 . . ?
C41 C42 C43 122.2(5) . . ?
C41 C42 C47 118.4(4) . . ?
C43 C42 C47 119.3(5) . . ?
C44 C43 C42 121.0(5) . . ?
C44 C43 H43 119.5 . . ?
C42 C43 H43 119.5 . . ?
C43 C44 C45 120.5(5) . . ?
C43 C44 H44 119.8 . . ?
C45 C44 H44 119.8 . . ?
C46 C45 C44 120.1(5) . . ?
C46 C45 H45 120.0 . . ?
C44 C45 H45 120.0 . . ?
C45 C46 C47 122.1(4) . . ?
C45 C46 H46 118.9 . . ?
C47 C46 H46 118.9 . . ?
C34 C47 C46 123.4(4) . . ?
C34 C47 C42 119.9(5) . . ?
C46 C47 C42 116.7(4) . . ?

loop_
_geom_bond_atom_site_label_1
_geom_bond_atom_site_label_2
_geom_bond_distance
_geom_bond_site_symmetry_2
_geom_bond_publ_flag
O1 C3 1.231(4) . ?
O2 C1 1.366(4) . ?
O2 C5 1.368(4) . ?
C1 C2 1.346(5) . ?
C1 C7 1.490(5) . ?
C2 C3 1.460(5) . ?
C2 C8 1.483(5) . ?
C3 C4 1.473(5) . ?
C4 C5 1.338(5) . ?
C4 C28 1.485(4) . ?
C5 C6 1.485(5) . ?
C6 H6A 0.9600 . ?
C6 H6B 0.9600 . ?
C6 H6C 0.9600 . ?
C7 H7A 0.9600 . ?
C7 H7B 0.9600 . ?
C7 H7C 0.9600 . ?
C8 C13 1.385(4) . ?
C8 C9 1.386(4) . ?
C9 C10 1.387(5) . ?
C9 H9 0.9300 . ?
C10 C11 1.385(5) . ?
C10 H10 0.9300 . ?
C11 C12 1.391(4) . ?
C11 C14 1.485(5) . ?
C12 C13 1.386(4) . ?
C12 H12 0.9300 . ?
C13 H13 0.9300 . ?
C14 C27 1.397(5) . ?
C14 C15 1.416(5) . ?
C15 C16 1.413(5) . ?
C15 C20 1.426(5) . ?
C16 C17 1.350(5) . ?
C16 H16 0.9300 . ?
C17 C18 1.403(6) . ?
C17 H17 0.9300 . ?
C18 C19 1.347(6) . ?
C18 H18 0.9300 . ?
C19 C20 1.423(6) . ?
C19 H19 0.9300 . ?
C20 C21 1.373(6) . ?
C21 C22 1.399(6) . ?
C21 H21 0.9300 . ?
C22 C23 1.428(6) . ?
C22 C27 1.437(5) . ?
C23 C24 1.339(7) . ?
C23 H23 0.9300 . ?
C24 C25 1.407(7) . ?
C24 H24 0.9300 . ?
C25 C26 1.355(6) . ?
C25 H25 0.9300 . ?
C26 C27 1.413(5) . ?
C26 H26 0.9300 . ?
C28 C29 1.374(4) . ?
C28 C33 1.387(4) . ?
C29 C30 1.378(4) . ?
C29 H29 0.9300 . ?
C30 C31 1.380(4) . ?
C30 H30 0.9300 . ?
C31 C32 1.368(4) . ?
C31 C34 1.502(4) . ?
C32 C33 1.381(4) . ?
C32 H32 0.9300 . ?
C33 H33 0.9300 . ?
C34 C35 1.384(5) . ?
C34 C47 1.394(5) . ?
C35 C40 1.425(5) . ?
C35 C36 1.432(5) . ?
C36 C37 1.357(6) . ?
C36 H36 0.9300 . ?
C37 C38 1.401(7) . ?
C37 H37 0.9300 . ?
C38 C39 1.350(7) . ?
C38 H38 0.9300 . ?
C39 C40 1.428(7) . ?
C39 H39 0.9300 . ?
C40 C41 1.381(6) . ?
C41 C42 1.385(6) . ?
C41 H41 0.9300 . ?
C42 C43 1.423(6) . ?
C42 C47 1.437(5) . ?
C43 C44 1.339(6) . ?
C43 H43 0.9300 . ?
C44 C45 1.416(6) . ?
C44 H44 0.9300 . ?
C45 C46 1.353(5) . ?
C45 H45 0.9300 . ?
C46 C47 1.421(5) . ?
C46 H46 0.9300 . ?

loop_
_geom_torsion_atom_site_label_1
_geom_torsion_atom_site_label_2
_geom_torsion_atom_site_label_3
_geom_torsion_atom_site_label_4
_geom_torsion
_geom_torsion_site_symmetry_1
_geom_torsion_site_symmetry_2
_geom_torsion_site_symmetry_3
_geom_torsion_site_symmetry_4
_geom_torsion_publ_flag
C5 O2 C1 C2 -2.5(5) . . . . ?
C5 O2 C1 C7 178.1(3) . . . . ?
O2 C1 C2 C3 -1.8(5) . . . . ?
C7 C1 C2 C3 177.5(3) . . . . ?
O2 C1 C2 C8 179.8(3) . . . . ?
C7 C1 C2 C8 -0.8(6) . . . . ?
C1 C2 C3 O1 -175.2(4) . . . . ?
C8 C2 C3 O1 3.2(5) . . . . ?
C1 C2 C3 C4 4.7(5) . . . . ?
C8 C2 C3 C4 -176.9(3) . . . . ?
O1 C3 C4 C5 176.2(4) . . . . ?
C2 C3 C4 C5 -3.7(5) . . . . ?
O1 C3 C4 C28 -7.3(5) . . . . ?
C2 C3 C4 C28 172.8(3) . . . . ?
C3 C4 C5 O2 -0.3(5) . . . . ?
C28 C4 C5 O2 -176.6(3) . . . . ?
C3 C4 C5 C6 179.4(3) . . . . ?
C28 C4 C5 C6 3.1(6) . . . . ?
C1 O2 C5 C4 3.6(5) . . . . ?
C1 O2 C5 C6 -176.2(3) . . . . ?
C1 C2 C8 C13 122.3(4) . . . . ?
C3 C2 C8 C13 -56.1(5) . . . . ?
C1 C2 C8 C9 -56.1(5) . . . . ?
C3 C2 C8 C9 125.6(4) . . . . ?
C13 C8 C9 C10 -4.1(5) . . . . ?
C2 C8 C9 C10 174.3(3) . . . . ?
C8 C9 C10 C11 -0.1(6) . . . . ?
C9 C10 C11 C12 3.6(5) . . . . ?
C9 C10 C11 C14 -175.0(4) . . . . ?
C10 C11 C12 C13 -2.7(5) . . . . ?
C14 C11 C12 C13 175.9(4) . . . . ?
C9 C8 C13 C12 5.0(5) . . . . ?
C2 C8 C13 C12 -173.4(3) . . . . ?
C11 C12 C13 C8 -1.6(6) . . . . ?
C10 C11 C14 C27 -105.5(4) . . . . ?
C12 C11 C14 C27 75.9(4) . . . . ?
C10 C11 C14 C15 75.6(4) . . . . ?
C12 C11 C14 C15 -103.0(4) . . . . ?
C27 C14 C15 C16 179.6(3) . . . . ?
C11 C14 C15 C16 -1.5(5) . . . . ?
C27 C14 C15 C20 -1.2(5) . . . . ?
C11 C14 C15 C20 177.7(3) . . . . ?
C14 C15 C16 C17 179.8(4) . . . . ?
C20 C15 C16 C17 0.6(6) . . . . ?
C15 C16 C17 C18 -0.7(7) . . . . ?
C16 C17 C18 C19 0.8(8) . . . . ?
C17 C18 C19 C20 -0.9(8) . . . . ?
C18 C19 C20 C21 -178.7(5) . . . . ?
C18 C19 C20 C15 0.8(7) . . . . ?
C16 C15 C20 C21 178.9(3) . . . . ?
C14 C15 C20 C21 -0.4(5) . . . . ?
C16 C15 C20 C19 -0.6(5) . . . . ?
C14 C15 C20 C19 -179.9(3) . . . . ?
C19 C20 C21 C22 -179.7(3) . . . . ?
C15 C20 C21 C22 0.9(6) . . . . ?
C20 C21 C22 C23 178.5(4) . . . . ?
C20 C21 C22 C27 0.3(6) . . . . ?
C21 C22 C23 C24 -177.0(4) . . . . ?
C27 C22 C23 C24 1.3(6) . . . . ?
C22 C23 C24 C25 0.1(7) . . . . ?
C23 C24 C25 C26 -1.4(7) . . . . ?
C24 C25 C26 C27 1.2(7) . . . . ?
C15 C14 C27 C26 -176.4(3) . . . . ?
C11 C14 C27 C26 4.8(5) . . . . ?
C15 C14 C27 C22 2.3(5) . . . . ?
C11 C14 C27 C22 -176.6(3) . . . . ?
C25 C26 C27 C14 179.0(4) . . . . ?
C25 C26 C27 C22 0.3(6) . . . . ?
C21 C22 C27 C14 -1.8(5) . . . . ?
C23 C22 C27 C14 179.8(3) . . . . ?
C21 C22 C27 C26 176.9(3) . . . . ?
C23 C22 C27 C26 -1.5(5) . . . . ?
C5 C4 C28 C29 -109.5(5) . . . . ?
C3 C4 C28 C29 74.2(5) . . . . ?
C5 C4 C28 C33 72.6(5) . . . . ?
C3 C4 C28 C33 -103.7(4) . . . . ?
C33 C28 C29 C30 2.7(6) . . . . ?
C4 C28 C29 C30 -175.2(4) . . . . ?
C28 C29 C30 C31 -1.8(6) . . . . ?
C29 C30 C31 C32 -0.6(6) . . . . ?
C29 C30 C31 C34 176.7(4) . . . . ?
C30 C31 C32 C33 1.9(6) . . . . ?
C34 C31 C32 C33 -175.4(4) . . . . ?
C31 C32 C33 C28 -0.9(7) . . . . ?
C29 C28 C33 C32 -1.4(6) . . . . ?
C4 C28 C33 C32 176.6(4) . . . . ?
C32 C31 C34 C35 66.5(5) . . . . ?
C30 C31 C34 C35 -110.7(4) . . . . ?
C32 C31 C34 C47 -113.7(4) . . . . ?
C30 C31 C34 C47 69.1(5) . . . . ?
C47 C34 C35 C40 -0.4(5) . . . . ?
C31 C34 C35 C40 179.4(3) . . . . ?
C47 C34 C35 C36 177.7(3) . . . . ?
C31 C34 C35 C36 -2.5(5) . . . . ?
C34 C35 C36 C37 -178.4(4) . . . . ?
C40 C35 C36 C37 -0.2(6) . . . . ?
C35 C36 C37 C38 0.0(7) . . . . ?
C36 C37 C38 C39 0.6(8) . . . . ?
C37 C38 C39 C40 -1.0(8) . . . . ?
C34 C35 C40 C41 -2.7(6) . . . . ?
C36 C35 C40 C41 179.1(4) . . . . ?
C34 C35 C40 C39 178.1(4) . . . . ?
C36 C35 C40 C39 -0.1(5) . . . . ?
C38 C39 C40 C41 -178.4(5) . . . . ?
C38 C39 C40 C35 0.7(7) . . . . ?
C35 C40 C41 C42 3.0(6) . . . . ?
C39 C40 C41 C42 -177.9(4) . . . . ?
C40 C41 C42 C43 -179.8(4) . . . . ?
C40 C41 C42 C47 -0.1(6) . . . . ?
C41 C42 C43 C44 -179.5(5) . . . . ?
C47 C42 C43 C44 0.8(7) . . . . ?
C42 C43 C44 C45 3.5(8) . . . . ?
C43 C44 C45 C46 -4.6(7) . . . . ?
C44 C45 C46 C47 1.1(6) . . . . ?
C35 C34 C47 C46 -176.0(3) . . . . ?
C31 C34 C47 C46 4.2(5) . . . . ?
C35 C34 C47 C42 3.2(5) . . . . ?
C31 C34 C47 C42 -176.6(3) . . . . ?
C45 C46 C47 C34 -177.6(3) . . . . ?
C45 C46 C47 C42 3.1(5) . . . . ?
C41 C42 C47 C34 -3.0(5) . . . . ?
C43 C42 C47 C34 176.7(3) . . . . ?
C41 C42 C47 C46 176.3(3) . . . . ?
C43 C42 C47 C46 -4.0(5) . . . . ?
